data_4508516
loop_
_publ_author_name
'Vogt, Frederick G.'
'Williams, Glenn R.'
'Johnson, Matthew N.'
'Copley, Royston C. B.'

_publ_section_title
;
 A Spectroscopic and Diffractometric Study of Polymorphism in Ethyl
 3-{3-[((2R)-3-{[2-(2,3-dihydro-1H-inden-2-yl)-1,1-dimethylethyl]amino}-2-hydroxypropyl)oxy]-4,5-difluorophenyl}propanoate
 Hydrochloride
;
_journal_issue 12
_journal_name_full 'Crystal Growth &amp; Design'
_journal_page_first 5353
_journal_paper_doi 10.1021/cg401232g
_journal_volume 13
_journal_year 2013
_chemical_formula_moiety 'C27 H36 F2 N O4 +, Cl -'
_chemical_formula_sum 'C27 H36 Cl F2 N O4'
_chemical_formula_weight 512.02
_chemical_name_systematic
;
Ethyl 3-{3-[((2R)-3-{[2-(2,3-dihydro-1H-inden-2-yl)-1,1-dimethylethyl]amino}-
2-hydroxypropyl)oxy]-4,5-difluorophenyl}propanoate, hydrochloride salt
;
_space_group_IT_number 1
_symmetry_cell_setting triclinic
_symmetry_space_group_name_Hall 'P 1'
_symmetry_space_group_name_H-M 'P 1'
_atom_sites_solution_primary direct
_audit_creation_method SHELXL-97
_cell_angle_alpha 61.675(14)
_cell_angle_beta 86.564(13)
_cell_angle_gamma 84.041(17)
_cell_formula_units_Z 2
_cell_length_a 7.9028(13)
_cell_length_b 13.740(3)
_cell_length_c 13.9223(16)
_cell_measurement_temperature 150(2)
_cell_volume 1323.5(4)
_computing_cell_refinement 'Dirax/lsq (Duisenberg & Schreurs, 1989-2000)'
_computing_data_collection 'Collect (Nonius, 1997-2000)'
_computing_data_reduction 'EvalCCD (Duisenberg & Schreurs, 1990-2000)'
_computing_molecular_graphics 'SHELXTL V6.10 [NT] (Bruker, 2001)'
_computing_publication_material 'SHELXTL V6.10 [NT] (Bruker, 2001)'
_computing_structure_refinement 'SHELXTL V6.10 [NT] (Bruker, 2001)'
_computing_structure_solution 'SHELXTL V6.10 [NT] (Bruker, 2001)'
_diffrn_ambient_temperature 150(2)
_diffrn_measured_fraction_theta_full 0.993
_diffrn_measured_fraction_theta_max 0.993
_diffrn_measurement_device_type 'Nonius KappaCCD diffractometer'
_diffrn_measurement_method '\w and \f scans'
_diffrn_radiation_collimation '0.6 mm double-pinhole'
_diffrn_radiation_monochromator 'horizonally mounted graphite crystal'
_diffrn_radiation_source 'normal focus sealed tube'
_diffrn_radiation_type MoK\a
_diffrn_radiation_wavelength 0.71073
_diffrn_reflns_av_R_equivalents 0.0720
_diffrn_reflns_av_sigmaI/netI 0.0771
_diffrn_reflns_limit_h_max 9
_diffrn_reflns_limit_h_min -9
_diffrn_reflns_limit_k_max 16
_diffrn_reflns_limit_k_min -16
_diffrn_reflns_limit_l_max 16
_diffrn_reflns_limit_l_min -16
_diffrn_reflns_number 29679
_diffrn_reflns_theta_full 25.00
_diffrn_reflns_theta_max 25.00
_diffrn_reflns_theta_min 3.96
_exptl_absorpt_coefficient_mu 0.191
_exptl_absorpt_correction_T_max 0.989
_exptl_absorpt_correction_T_min 0.928
_exptl_absorpt_correction_type multi-scan
_exptl_absorpt_process_details 'SADABS (Bruker, 2001)'
_exptl_crystal_colour colourless
_exptl_crystal_density_diffrn 1.285
_exptl_crystal_density_method 'not measured'
_exptl_crystal_description needle
_exptl_crystal_F_000 544
_exptl_crystal_size_max 0.40
_exptl_crystal_size_mid 0.06
_exptl_crystal_size_min 0.06
_refine_diff_density_max 0.322
_refine_diff_density_min -0.247
_refine_diff_density_rms 0.043
_refine_ls_abs_structure_details 'Flack H D (1983), Acta Cryst. A39, 876-881'
_refine_ls_abs_structure_Flack 0.00(8)
_refine_ls_extinction_method none
_refine_ls_goodness_of_fit_ref 1.024
_refine_ls_hydrogen_treatment mixed
_refine_ls_matrix_type full
_refine_ls_number_parameters 753
_refine_ls_number_reflns 9019
_refine_ls_number_restraints 640
_refine_ls_restrained_S_all 1.008
_refine_ls_R_factor_all 0.0952
_refine_ls_R_factor_gt 0.0551
_refine_ls_shift/su_max 0.000
_refine_ls_shift/su_mean 0.000
_refine_ls_structure_factor_coef Fsqd
_refine_ls_weighting_details 'calc w=1/[\s^2^(Fo^2^)+(0.0351P)^2^+0.7121P] where P=(Fo^2^+2Fc^2^)/3'
_refine_ls_weighting_scheme calc
_refine_ls_wR_factor_gt 0.1051
_refine_ls_wR_factor_ref 0.1195
_reflns_number_gt 6265
_reflns_number_total 9019
_reflns_threshold_expression >2sigma(I)
_cod_data_source_file cg401232g_si_002.cif
_cod_data_source_block Compound-I
_cod_depositor_comments
;
The following automatic conversions were performed:

'_symmetry_cell_setting' value 'Triclinic' changed to 'triclinic'
according to /home/saulius/struct/CIF-dictionaries/cif_core.dic
dictionary named 'cif_core.dic' version 2.4.2 from 2011-04-26.

Automatic conversion script
Id: cif_fix_values 1891 2012-01-12 08:04:46Z andrius 
;
_cod_original_sg_symbol_H-M P1
_cod_database_code 4508516

loop_
_symmetry_equiv_pos_as_xyz
'x, y, z'

loop_
_atom_site_label
_atom_site_type_symbol
_atom_site_fract_x
_atom_site_fract_y
_atom_site_fract_z
_atom_site_U_iso_or_equiv
_atom_site_adp_type
_atom_site_occupancy
_atom_site_symmetry_multiplicity
_atom_site_calc_flag
_atom_site_refinement_flags
_atom_site_disorder_assembly
_atom_site_disorder_group
C1 C 0.349(3) -0.006(3) 0.567(2) 0.0401(18) Uani 0.372(18) 1 d PDU A 1
H1 H 0.2803 -0.0675 0.6178 0.048 Uiso 0.372(18) 1 calc PR A 1
C2 C 0.315(2) 0.023(2) 0.4495(19) 0.056(3) Uani 0.372(18) 1 d PDU A 1
H2A H 0.3041 0.1047 0.4021 0.067 Uiso 0.372(18) 1 calc PR A 1
H2B H 0.2087 -0.0069 0.4451 0.067 Uiso 0.372(18) 1 calc PR A 1
C3 C 0.471(2) -0.0315(9) 0.4158(12) 0.054(2) Uani 0.372(18) 1 d PDU A 1
C4 C 0.602(2) -0.0508(10) 0.4850(15) 0.047(2) Uani 0.372(18) 1 d PDU A 1
C5 C 0.543(3) -0.046(3) 0.5875(19) 0.045(2) Uani 0.372(18) 1 d PDU A 1
H5A H 0.6048 0.0075 0.5980 0.054 Uiso 0.372(18) 1 calc PR A 1
H5B H 0.5590 -0.1197 0.6524 0.054 Uiso 0.372(18) 1 calc PR A 1
C6 C 0.491(2) -0.0380(8) 0.3182(13) 0.057(3) Uani 0.372(18) 1 d PDU A 1
H6 H 0.3959 -0.0243 0.2733 0.069 Uiso 0.372(18) 1 calc PR A 1
C7 C 0.653(3) -0.0651(13) 0.2888(17) 0.054(4) Uani 0.372(18) 1 d PDU A 1
H7 H 0.6726 -0.0693 0.2228 0.065 Uiso 0.372(18) 1 calc PR A 1
C8 C 0.787(2) -0.0857(12) 0.3591(17) 0.054(3) Uani 0.372(18) 1 d PDU A 1
H8 H 0.8976 -0.1052 0.3400 0.064 Uiso 0.372(18) 1 calc PR A 1
C9 C 0.765(2) -0.0793(10) 0.4542(15) 0.052(3) Uani 0.372(18) 1 d PDU A 1
H9 H 0.8593 -0.0940 0.4994 0.062 Uiso 0.372(18) 1 calc PR A 1
C10 C 0.305(2) 0.095(3) 0.589(3) 0.033(2) Uani 0.372(18) 1 d PDU A 1
H10A H 0.3044 0.1648 0.5186 0.039 Uiso 0.372(18) 1 calc PR A 1
H10B H 0.3914 0.0967 0.6361 0.039 Uiso 0.372(18) 1 calc PR A 1
C1' C 0.3601(18) -0.0217(16) 0.5733(12) 0.0401(18) Uani 0.628(18) 1 d PDU A 2
H1' H 0.3235 -0.0918 0.6358 0.048 Uiso 0.628(18) 1 calc PR A 2
C2' C 0.2778(14) -0.0077(13) 0.4711(12) 0.056(3) Uani 0.628(18) 1 d PDU A 2
H2C H 0.2144 0.0663 0.4330 0.067 Uiso 0.628(18) 1 calc PR A 2
H2D H 0.1978 -0.0652 0.4900 0.067 Uiso 0.628(18) 1 calc PR A 2
C3' C 0.4235(15) -0.0198(9) 0.3993(9) 0.054(2) Uani 0.628(18) 1 d PDU A 2
C4' C 0.5783(14) -0.0443(10) 0.4523(10) 0.047(2) Uani 0.628(18) 1 d PDU A 2
C5' C 0.5563(18) -0.0384(19) 0.5591(12) 0.045(2) Uani 0.628(18) 1 d PDU A 2
H5C H 0.6128 0.0247 0.5547 0.054 Uiso 0.628(18) 1 calc PR A 2
H5D H 0.6045 -0.1078 0.6208 0.054 Uiso 0.628(18) 1 calc PR A 2
C6' C 0.4192(19) -0.0228(6) 0.3011(9) 0.069(3) Uani 0.628(18) 1 d PDU A 2
H6B H 0.3146 -0.0098 0.2649 0.083 Uiso 0.628(18) 1 calc PR A 2
C7' C 0.573(2) -0.0457(8) 0.2563(10) 0.075(4) Uani 0.628(18) 1 d PDU A 2
H7B H 0.5708 -0.0479 0.1893 0.090 Uiso 0.628(18) 1 calc PR A 2
C8' C 0.725(2) -0.0648(10) 0.3062(14) 0.069(4) Uani 0.628(18) 1 d PDU A 2
H8B H 0.8279 -0.0769 0.2728 0.082 Uiso 0.628(18) 1 calc PR A 2
C9' C 0.7278(16) -0.0662(7) 0.4042(12) 0.068(3) Uani 0.628(18) 1 d PDU A 2
H9B H 0.8328 -0.0824 0.4408 0.081 Uiso 0.628(18) 1 calc PR A 2
C10' C 0.3091(13) 0.0728(15) 0.6018(16) 0.033(2) Uani 0.628(18) 1 d PDU A 2
H10C H 0.3286 0.1434 0.5355 0.039 Uiso 0.628(18) 1 calc PR A 2
H10D H 0.3895 0.0648 0.6574 0.039 Uiso 0.628(18) 1 calc PR A 2
C11 C 0.1265(6) 0.0862(4) 0.6444(4) 0.0380(12) Uani 1 1 d DU . .
C12 C 0.1097(8) 0.0035(4) 0.7619(5) 0.0503(14) Uani 1 1 d . A .
H12A H -0.0022 0.0170 0.7897 0.075 Uiso 1 1 calc R . .
H12B H 0.1988 0.0108 0.8036 0.075 Uiso 1 1 calc R . .
H12C H 0.1216 -0.0716 0.7696 0.075 Uiso 1 1 calc R . .
C13 C -0.0112(6) 0.0795(5) 0.5763(5) 0.0502(15) Uani 1 1 d . A .
H13A H -0.0053 0.0042 0.5848 0.075 Uiso 1 1 calc R . .
H13B H 0.0061 0.1325 0.4993 0.075 Uiso 1 1 calc R . .
H13C H -0.1232 0.0975 0.6010 0.075 Uiso 1 1 calc R . .
N14 N 0.0944(5) 0.2035(3) 0.6342(4) 0.0356(10) Uani 1 1 d D A .
H14A H 0.108(6) 0.250(3) 0.5634(13) 0.043 Uiso 1 1 d D . .
H14B H -0.0170(18) 0.205(4) 0.648(4) 0.043 Uiso 1 1 d D . .
C15 C 0.1874(8) 0.2273(5) 0.7088(5) 0.0483(14) Uani 1 1 d . . .
H15A H 0.3107 0.2085 0.7033 0.058 Uiso 1 1 calc R A .
H15B H 0.1501 0.1799 0.7849 0.058 Uiso 1 1 calc R . .
C16 C 0.1568(7) 0.3501(5) 0.6821(5) 0.0450(14) Uani 1 1 d . A .
H16 H 0.2237 0.3952 0.6148 0.054 Uiso 1 1 calc R . .
O17 O -0.0211(5) 0.3873(3) 0.6608(3) 0.0770(11) Uani 1 1 d . . .
C18 C 0.2122(7) 0.3696(4) 0.7723(4) 0.0453(14) Uani 1 1 d . . .
H18A H 0.3377 0.3587 0.7781 0.054 Uiso 1 1 calc R A .
H18B H 0.1750 0.4464 0.7577 0.054 Uiso 1 1 calc R . .
O19 O 0.1350(5) 0.2911(3) 0.8718(3) 0.0477(9) Uani 1 1 d . A .
C20 C 0.1448(6) 0.2993(4) 0.9662(4) 0.0382(13) Uani 1 1 d . . .
C21 C 0.0839(6) 0.2126(4) 1.0606(5) 0.0372(12) Uani 1 1 d . A .
C22 C 0.0857(7) 0.2130(5) 1.1584(4) 0.0421(14) Uani 1 1 d . . .
C23 C 0.1476(6) 0.2976(4) 1.1682(5) 0.0408(13) Uani 1 1 d . A .
H23 H 0.1459 0.2967 1.2369 0.049 Uiso 1 1 calc R . .
C24 C 0.2137(6) 0.3857(4) 1.0745(4) 0.0347(12) Uani 1 1 d . . .
C25 C 0.2106(6) 0.3853(4) 0.9752(4) 0.0375(12) Uani 1 1 d . A .
H25 H 0.2541 0.4448 0.9118 0.045 Uiso 1 1 calc R . .
F26 F 0.0261(4) 0.1251(3) 1.0555(3) 0.0529(8) Uani 1 1 d . . .
F27 F 0.0216(4) 0.1274(3) 1.2470(3) 0.0582(9) Uani 1 1 d . A .
C28 C 0.2839(6) 0.4793(5) 1.0808(5) 0.0430(13) Uani 1 1 d . A .
H28A H 0.3569 0.5185 1.0159 0.052 Uiso 1 1 calc R . .
H28B H 0.3557 0.4492 1.1463 0.052 Uiso 1 1 calc R . .
C29 C 0.1429(6) 0.5622(4) 1.0864(4) 0.0372(12) Uani 1 1 d . . .
H29A H 0.0692 0.5907 1.0220 0.045 Uiso 1 1 calc R A .
H29B H 0.0718 0.5233 1.1524 0.045 Uiso 1 1 calc R . .
C30 C 0.2127(7) 0.6589(5) 1.0898(5) 0.0470(14) Uani 1 1 d . A .
O31 O 0.3601(5) 0.6659(4) 1.1005(4) 0.0743(14) Uani 1 1 d . . .
O32 O 0.0892(5) 0.7374(3) 1.0769(4) 0.0651(12) Uani 1 1 d . . .
C33 C 0.1349(9) 0.8413(5) 1.0749(6) 0.076(2) Uani 1 1 d . A .
H33A H 0.2439 0.8628 1.0348 0.091 Uiso 1 1 calc R . .
H33B H 0.0459 0.9021 1.0360 0.091 Uiso 1 1 calc R . .
C34 C 0.1507(12) 0.8255(6) 1.1841(6) 0.095(2) Uani 1 1 d . . .
H34A H 0.1796 0.8947 1.1808 0.142 Uiso 1 1 calc R A .
H34B H 0.2406 0.7665 1.2220 0.142 Uiso 1 1 calc R . .
H34C H 0.0426 0.8046 1.2237 0.142 Uiso 1 1 calc R . .
C42 C 0.5270(8) 0.6386(5) 0.5780(5) 0.0578(15) Uani 1 1 d DU . .
H42A H 0.6022 0.5752 0.6298 0.069 Uiso 1 1 calc R B 1
H42B H 0.5947 0.7034 0.5386 0.069 Uiso 1 1 calc R B 1
C43 C 0.3811(8) 0.6651(5) 0.6380(5) 0.0569(15) Uani 1 1 d . D .
C44 C 0.2286(8) 0.6751(5) 0.5904(5) 0.0692(19) Uani 1 1 d . . .
C45 C 0.2533(7) 0.6566(6) 0.4911(5) 0.0735(19) Uani 1 1 d DU D .
H45A H 0.2310 0.7273 0.4234 0.088 Uiso 1 1 calc R C 1
H45B H 0.1750 0.6032 0.4946 0.088 Uiso 1 1 calc R C 1
C46 C 0.3885(11) 0.6740(5) 0.7335(6) 0.075(2) Uani 1 1 d . . .
H46 H 0.4946 0.6655 0.7666 0.091 Uiso 1 1 calc R D .
C47 C 0.2382(13) 0.6956(6) 0.7791(6) 0.091(3) Uani 1 1 d . D .
H47 H 0.2401 0.7052 0.8423 0.109 Uiso 1 1 calc R . .
C48 C 0.0877(11) 0.7028(7) 0.7326(7) 0.093(3) Uani 1 1 d . . .
H48 H -0.0148 0.7153 0.7659 0.111 Uiso 1 1 calc R D .
C49 C 0.0775(9) 0.6928(6) 0.6401(6) 0.092(2) Uani 1 1 d . D .
H49 H -0.0299 0.6977 0.6101 0.110 Uiso 1 1 calc R . .
C41 C 0.4481(9) 0.6079(10) 0.4934(7) 0.043(2) Uani 0.415(6) 1 d PDU D 1
H41 H 0.4438 0.5256 0.5345 0.052 Uiso 0.415(6) 1 calc PR D 1
C50 C 0.5232(10) 0.6301(8) 0.3800(7) 0.0328(14) Uani 0.415(6) 1 d PDU D 1
H50A H 0.4407 0.6047 0.3477 0.039 Uiso 0.415(6) 1 calc PR D 1
H50B H 0.5180 0.7119 0.3355 0.039 Uiso 0.415(6) 1 calc PR D 1
C51 C 0.7004(13) 0.5863(7) 0.3571(9) 0.032(3) Uani 0.415(6) 1 d PDU D 1
C52 C 0.8451(17) 0.6084(12) 0.4149(12) 0.035(4) Uani 0.415(6) 1 d PDU D 1
H52A H 0.9553 0.5795 0.3983 0.052 Uiso 0.415(6) 1 calc PR D 1
H52B H 0.8249 0.5712 0.4939 0.052 Uiso 0.415(6) 1 calc PR D 1
H52C H 0.8454 0.6885 0.3884 0.052 Uiso 0.415(6) 1 calc PR D 1
C53 C 0.7409(15) 0.6447(8) 0.2316(8) 0.037(3) Uani 0.415(6) 1 d PDU D 1
H53A H 0.8539 0.6163 0.2184 0.055 Uiso 0.415(6) 1 calc PR D 1
H53B H 0.7386 0.7250 0.2044 0.055 Uiso 0.415(6) 1 calc PR D 1
H53C H 0.6554 0.6294 0.1935 0.055 Uiso 0.415(6) 1 calc PR D 1
C41' C 0.4482(8) 0.6652(7) 0.4680(6) 0.043(2) Uani 0.585(6) 1 d PD D 2
H41' H 0.4763 0.7385 0.4068 0.052 Uiso 0.585(6) 1 calc PR D 2
C50' C 0.4949(9) 0.5690(7) 0.4432(8) 0.0328(14) Uani 0.585(6) 1 d PD D 2
H50C H 0.4111 0.5712 0.3920 0.039 Uiso 0.585(6) 1 calc PR D 2
H50D H 0.4888 0.4982 0.5115 0.039 Uiso 0.585(6) 1 calc PR D 2
C51' C 0.6733(11) 0.5730(7) 0.3932(7) 0.036(3) Uani 0.585(6) 1 d PD D 2
C52' C 0.8155(14) 0.5921(12) 0.4532(11) 0.050(4) Uani 0.585(6) 1 d PD D 2
H52D H 0.9241 0.5949 0.4145 0.076 Uiso 0.585(6) 1 calc PR D 2
H52E H 0.8248 0.5310 0.5280 0.076 Uiso 0.585(6) 1 calc PR D 2
H52F H 0.7874 0.6624 0.4551 0.076 Uiso 0.585(6) 1 calc PR D 2
C53' C 0.6772(13) 0.6589(7) 0.2694(8) 0.042(3) Uani 0.585(6) 1 d PD D 2
H53D H 0.7937 0.6597 0.2409 0.063 Uiso 0.585(6) 1 calc PR D 2
H53E H 0.6376 0.7330 0.2598 0.063 Uiso 0.585(6) 1 calc PR D 2
H53F H 0.6026 0.6381 0.2296 0.063 Uiso 0.585(6) 1 calc PR D 2
N54 N 0.7228(5) 0.4600(3) 0.3998(3) 0.0313(9) Uani 1 1 d DU . .
H54A H 0.704(6) 0.412(3) 0.4698(14) 0.038 Uiso 1 1 d D . .
H54B H 0.829(2) 0.438(3) 0.389(4) 0.038 Uiso 1 1 d D . .
C55 C 0.6227(6) 0.4217(4) 0.3365(4) 0.0334(12) Uani 1 1 d . D .
H55A H 0.5008 0.4229 0.3575 0.040 Uiso 1 1 calc R . .
H55B H 0.6329 0.4728 0.2574 0.040 Uiso 1 1 calc R . .
C56 C 0.6886(6) 0.3056(4) 0.3597(4) 0.0353(11) Uani 1 1 d . . .
H56 H 0.8153 0.2973 0.3659 0.042 Uiso 1 1 calc R D .
O57 O 0.6171(4) 0.2220(3) 0.4572(2) 0.0464(7) Uani 1 1 d D D .
H57 H 0.632(6) 0.228(4) 0.513(2) 0.056 Uiso 1 1 d D . .
C58 C 0.6404(7) 0.2771(4) 0.2718(4) 0.0431(13) Uani 1 1 d . D .
H58A H 0.6914 0.2023 0.2869 0.052 Uiso 1 1 calc R . .
H58B H 0.5153 0.2791 0.2679 0.052 Uiso 1 1 calc R . .
O59 O 0.7090(4) 0.3622(3) 0.1706(3) 0.0404(8) Uani 1 1 d . . .
C60 C 0.6903(6) 0.3518(4) 0.0787(4) 0.0343(12) Uani 1 1 d . D .
C61 C 0.7422(6) 0.4406(4) -0.0174(4) 0.0373(12) Uani 1 1 d . . .
C62 C 0.7332(6) 0.4386(5) -0.1148(5) 0.0399(13) Uani 1 1 d . D .
C63 C 0.6717(7) 0.3505(5) -0.1205(5) 0.0448(14) Uani 1 1 d . . .
H63 H 0.6665 0.3507 -0.1886 0.054 Uiso 1 1 calc R D .
C64 C 0.6185(6) 0.2630(5) -0.0263(5) 0.0414(13) Uani 1 1 d . D .
C65 C 0.6289(6) 0.2642(4) 0.0736(4) 0.0384(13) Uani 1 1 d . . .
H65 H 0.5928 0.2033 0.1388 0.046 Uiso 1 1 calc R D .
F66 F 0.7997(4) 0.5284(2) -0.0140(3) 0.0464(8) Uani 1 1 d . D .
F67 F 0.7869(4) 0.5263(3) -0.2065(3) 0.0576(9) Uani 1 1 d . . .
C68 C 0.5469(6) 0.1664(5) -0.0326(5) 0.0471(14) Uani 1 1 d . . .
H68A H 0.4812 0.1241 0.0351 0.057 Uiso 1 1 calc R D .
H68B H 0.4674 0.1971 -0.0944 0.057 Uiso 1 1 calc R . .
C69 C 0.6811(7) 0.0883(4) -0.0469(5) 0.0417(13) Uani 1 1 d DU D .
H69A H 0.7444 0.1312 -0.1155 0.050 Uiso 1 1 calc R E 1
H69B H 0.7626 0.0607 0.0137 0.050 Uiso 1 1 calc R E 1
C70 C 0.6216(12) -0.0101(13) -0.050(2) 0.041(2) Uani 0.590(6) 1 d PDU D 1
O71 O 0.4723(11) -0.0175(9) -0.0607(14) 0.061(2) Uani 0.590(6) 1 d PDU D 1
O72 O 0.7403(9) -0.0917(5) -0.0379(6) 0.0384(13) Uani 0.590(6) 1 d PDU D 1
C73 C 0.6890(12) -0.1890(7) -0.0385(8) 0.0505(18) Uani 0.590(6) 1 d PDU D 1
H73A H 0.7231 -0.2548 0.0313 0.061 Uiso 0.590(6) 1 calc PR D 1
H73B H 0.5633 -0.1827 -0.0421 0.061 Uiso 0.590(6) 1 calc PR D 1
C74 C 0.7484(19) -0.2043(12) -0.1131(12) 0.101(4) Uani 0.590(6) 1 d PDU D 1
H74A H 0.7080 -0.2719 -0.1074 0.152 Uiso 0.590(6) 1 calc PR D 1
H74B H 0.8729 -0.2124 -0.1095 0.152 Uiso 0.590(6) 1 calc PR D 1
H74C H 0.7123 -0.1408 -0.1827 0.152 Uiso 0.590(6) 1 calc PR D 1
C70' C 0.5842(17) 0.010(2) -0.064(3) 0.041(2) Uani 0.410(6) 1 d PDU D 2
O71' O 0.4308(16) 0.0186(14) -0.076(2) 0.061(2) Uani 0.410(6) 1 d PDU D 2
O72' O 0.6995(12) -0.0577(8) -0.0834(8) 0.0384(13) Uani 0.410(6) 1 d PDU D 2
C73' C 0.6216(15) -0.1400(9) -0.0994(10) 0.0505(18) Uani 0.410(6) 1 d PDU D 2
H73C H 0.6397 -0.2098 -0.0302 0.061 Uiso 0.410(6) 1 calc PR D 2
H73D H 0.4979 -0.1181 -0.1026 0.061 Uiso 0.410(6) 1 calc PR D 2
C74' C 0.646(3) -0.164(2) -0.1636(19) 0.101(4) Uani 0.410(6) 1 d PDU D 2
H74D H 0.5741 -0.2228 -0.1515 0.152 Uiso 0.410(6) 1 calc PR D 2
H74E H 0.7662 -0.1915 -0.1620 0.152 Uiso 0.410(6) 1 calc PR D 2
H74F H 0.6210 -0.0996 -0.2347 0.152 Uiso 0.410(6) 1 calc PR D 2
Cl81 Cl 0.1227(2) 0.39199(12) 0.39053(13) 0.0405(3) Uani 1 1 d . . .
Cl82 Cl 0.6681(2) 0.26510(12) 0.65234(13) 0.0478(4) Uani 1 1 d . . .

loop_
_atom_site_aniso_label
_atom_site_aniso_U_11
_atom_site_aniso_U_22
_atom_site_aniso_U_33
_atom_site_aniso_U_23
_atom_site_aniso_U_13
_atom_site_aniso_U_12
C1 0.036(3) 0.035(5) 0.051(3) -0.023(3) -0.001(2) 0.003(3)
C2 0.048(5) 0.068(7) 0.056(5) -0.035(5) 0.001(4) 0.001(4)
C3 0.064(5) 0.037(3) 0.047(4) -0.014(3) 0.009(3) 0.016(3)
C4 0.052(3) 0.035(3) 0.066(5) -0.036(3) 0.012(3) -0.005(3)
C5 0.036(3) 0.040(4) 0.066(7) -0.031(6) 0.002(4) 0.002(3)
C6 0.075(7) 0.037(6) 0.043(6) -0.010(5) 0.000(6) 0.025(5)
C7 0.075(8) 0.031(6) 0.052(7) -0.022(5) 0.012(6) 0.016(6)
C8 0.063(7) 0.044(6) 0.067(7) -0.039(6) 0.025(5) -0.008(5)
C9 0.057(5) 0.051(6) 0.070(7) -0.048(5) 0.017(5) -0.017(5)
C10 0.033(2) 0.015(7) 0.035(5) 0.002(5) -0.003(2) -0.003(3)
C1' 0.036(3) 0.035(5) 0.051(3) -0.023(3) -0.001(2) 0.003(3)
C2' 0.048(5) 0.068(7) 0.056(5) -0.035(5) 0.001(4) 0.001(4)
C3' 0.064(5) 0.037(3) 0.047(4) -0.014(3) 0.009(3) 0.016(3)
C4' 0.052(3) 0.035(3) 0.066(5) -0.036(3) 0.012(3) -0.005(3)
C5' 0.036(3) 0.040(4) 0.066(7) -0.031(6) 0.002(4) 0.002(3)
C6' 0.102(8) 0.049(6) 0.042(5) -0.017(5) -0.016(5) 0.038(6)
C7' 0.121(10) 0.035(6) 0.047(6) -0.011(5) 0.009(6) 0.031(6)
C8' 0.091(8) 0.050(7) 0.075(8) -0.039(6) 0.041(7) -0.020(6)
C9' 0.061(6) 0.058(6) 0.101(8) -0.054(6) 0.026(6) -0.008(5)
C10' 0.033(2) 0.015(7) 0.035(5) 0.002(5) -0.003(2) -0.003(3)
C11 0.039(3) 0.037(3) 0.044(3) -0.024(3) 0.005(2) -0.008(2)
C12 0.062(4) 0.040(3) 0.053(4) -0.025(3) 0.006(3) -0.013(3)
C13 0.031(3) 0.060(3) 0.081(4) -0.050(3) -0.001(3) -0.004(2)
N14 0.034(2) 0.042(2) 0.031(2) -0.018(2) 0.0056(19) -0.0039(19)
C15 0.054(3) 0.047(3) 0.049(4) -0.028(3) -0.012(3) 0.000(3)
C16 0.048(3) 0.051(3) 0.040(3) -0.023(3) 0.000(2) -0.014(2)
O17 0.062(2) 0.077(2) 0.116(3) -0.065(2) -0.028(2) 0.0117(19)
C18 0.063(3) 0.039(3) 0.035(3) -0.018(2) 0.002(2) -0.012(2)
O19 0.054(2) 0.052(2) 0.046(2) -0.0283(19) 0.0134(17) -0.0208(17)
C20 0.035(3) 0.047(3) 0.038(3) -0.026(3) -0.003(2) 0.006(2)
C21 0.029(2) 0.038(3) 0.049(4) -0.025(3) 0.006(2) -0.006(2)
C22 0.036(3) 0.053(4) 0.026(3) -0.010(3) -0.001(2) -0.002(3)
C23 0.029(2) 0.051(3) 0.044(3) -0.025(3) 0.000(2) 0.000(2)
C24 0.026(2) 0.043(3) 0.046(3) -0.030(3) -0.004(2) 0.002(2)
C25 0.033(2) 0.034(3) 0.051(3) -0.025(3) 0.006(2) -0.005(2)
F26 0.0559(19) 0.0472(18) 0.060(2) -0.0277(16) -0.0018(15) -0.0102(15)
F27 0.066(2) 0.060(2) 0.0368(19) -0.0109(17) 0.0004(16) -0.0174(17)
C28 0.031(2) 0.052(3) 0.050(3) -0.028(3) -0.005(2) 0.003(2)
C29 0.033(2) 0.045(3) 0.033(3) -0.017(2) -0.005(2) -0.006(2)
C30 0.046(3) 0.058(4) 0.051(4) -0.036(3) 0.002(3) -0.015(3)
O31 0.049(3) 0.074(3) 0.116(4) -0.055(3) -0.007(2) -0.020(2)
O32 0.053(2) 0.062(3) 0.106(3) -0.060(3) 0.008(2) -0.009(2)
C33 0.085(4) 0.050(4) 0.103(6) -0.042(4) 0.000(4) -0.023(3)
C34 0.145(7) 0.090(5) 0.066(4) -0.047(4) -0.003(4) -0.032(5)
C42 0.058(3) 0.045(3) 0.069(4) -0.024(3) -0.020(3) -0.001(3)
C43 0.071(4) 0.040(3) 0.049(3) -0.011(3) 0.000(3) -0.014(3)
C44 0.052(3) 0.086(5) 0.051(3) -0.016(3) 0.015(3) -0.026(3)
C45 0.038(3) 0.101(5) 0.067(4) -0.026(4) 0.001(3) -0.017(3)
C46 0.104(5) 0.042(4) 0.068(5) -0.016(3) -0.004(4) -0.002(3)
C47 0.142(8) 0.057(4) 0.052(4) -0.006(4) 0.032(5) -0.044(5)
C48 0.092(6) 0.103(6) 0.070(5) -0.028(5) 0.043(4) -0.039(5)
C49 0.066(4) 0.132(7) 0.066(4) -0.034(4) 0.027(4) -0.042(4)
C41 0.031(3) 0.053(7) 0.030(4) -0.004(5) 0.009(3) -0.022(4)
C50 0.025(3) 0.024(4) 0.047(4) -0.015(3) -0.008(3) -0.002(3)
C51 0.018(5) 0.043(7) 0.051(8) -0.035(7) -0.010(5) 0.010(5)
C52 0.038(7) 0.030(7) 0.040(9) -0.019(6) -0.011(7) 0.002(5)
C53 0.037(7) 0.033(6) 0.035(6) -0.013(5) 0.000(5) 0.005(5)
C41' 0.031(3) 0.053(7) 0.030(4) -0.004(5) 0.009(3) -0.022(4)
C50' 0.025(3) 0.024(4) 0.047(4) -0.015(3) -0.008(3) -0.002(3)
C51' 0.036(6) 0.046(6) 0.032(6) -0.025(5) -0.013(4) 0.006(5)
C52' 0.028(6) 0.075(9) 0.060(10) -0.041(8) -0.008(6) 0.003(5)
C53' 0.047(6) 0.038(6) 0.034(6) -0.013(5) 0.006(5) 0.002(4)
N54 0.027(2) 0.040(2) 0.028(2) -0.0164(18) -0.0016(17) -0.0028(17)
C55 0.039(3) 0.043(3) 0.024(3) -0.019(2) -0.003(2) -0.009(2)
C56 0.035(2) 0.035(3) 0.034(3) -0.015(2) 0.001(2) -0.005(2)
O57 0.0543(18) 0.0515(18) 0.0304(16) -0.0152(15) 0.0012(14) -0.0146(14)
C58 0.042(3) 0.045(3) 0.040(3) -0.019(3) 0.005(2) -0.006(2)
O59 0.0482(19) 0.045(2) 0.0327(19) -0.0213(16) 0.0037(15) -0.0096(15)
C60 0.026(2) 0.045(3) 0.037(3) -0.024(3) 0.001(2) 0.000(2)
C61 0.029(2) 0.042(3) 0.044(3) -0.022(3) -0.007(2) -0.002(2)
C62 0.029(3) 0.046(3) 0.042(3) -0.019(3) 0.005(2) -0.009(2)
C63 0.038(3) 0.071(4) 0.035(3) -0.032(3) -0.003(2) -0.008(3)
C64 0.025(2) 0.055(3) 0.047(3) -0.026(3) -0.001(2) -0.001(2)
C65 0.029(2) 0.046(3) 0.035(3) -0.015(2) -0.003(2) 0.002(2)
F66 0.0487(17) 0.0486(18) 0.0453(19) -0.0229(15) -0.0009(14) -0.0143(14)
F67 0.057(2) 0.071(2) 0.041(2) -0.0211(18) 0.0089(16) -0.0256(17)
C68 0.034(3) 0.053(3) 0.062(4) -0.033(3) 0.003(2) -0.008(2)
C69 0.040(3) 0.049(3) 0.045(3) -0.030(3) 0.009(2) -0.008(2)
C70 0.023(4) 0.047(6) 0.048(7) -0.020(6) 0.007(6) -0.005(4)
O71 0.029(4) 0.053(7) 0.123(6) -0.061(7) -0.001(5) 0.006(3)
O72 0.036(3) 0.038(4) 0.044(4) -0.022(3) -0.020(3) 0.010(2)
C73 0.053(5) 0.037(4) 0.050(5) -0.011(4) -0.022(3) 0.003(3)
C74 0.129(11) 0.102(9) 0.119(10) -0.085(9) 0.004(7) -0.033(8)
C70' 0.023(4) 0.047(6) 0.048(7) -0.020(6) 0.007(6) -0.005(4)
O71' 0.029(4) 0.053(7) 0.123(6) -0.061(7) -0.001(5) 0.006(3)
O72' 0.036(3) 0.038(4) 0.044(4) -0.022(3) -0.020(3) 0.010(2)
C73' 0.053(5) 0.037(4) 0.050(5) -0.011(4) -0.022(3) 0.003(3)
C74' 0.129(11) 0.102(9) 0.119(10) -0.085(9) 0.004(7) -0.033(8)
Cl81 0.0296(6) 0.0508(8) 0.0355(7) -0.0166(6) 0.0019(5) -0.0008(5)
Cl82 0.0455(7) 0.0648(9) 0.0326(8) -0.0226(7) 0.0055(6) -0.0072(6)

loop_
_atom_type_symbol
_atom_type_description
_atom_type_scat_dispersion_real
_atom_type_scat_dispersion_imag
_atom_type_scat_source
C C 0.0033 0.0016 'International Tables Vol C Tables 4.2.6.8 and 6.1.1.4'
H H 0.0000 0.0000 'International Tables Vol C Tables 4.2.6.8 and 6.1.1.4'
N N 0.0061 0.0033 'International Tables Vol C Tables 4.2.6.8 and 6.1.1.4'
O O 0.0106 0.0060 'International Tables Vol C Tables 4.2.6.8 and 6.1.1.4'
F F 0.0171 0.0103 'International Tables Vol C Tables 4.2.6.8 and 6.1.1.4'
Cl Cl 0.1484 0.1585 'International Tables Vol C Tables 4.2.6.8 and 6.1.1.4'

loop_
_exptl_crystal_face_index_h
_exptl_crystal_face_index_k
_exptl_crystal_face_index_l
_exptl_crystal_face_perp_dist
1.00 0.00 0.00 0.200
-1.00 0.00 0.00 0.200
0.00 1.00 0.00 0.030
0.00 -1.00 0.00 0.030
0.00 0.00 1.00 0.020
0.00 0.00 -1.00 0.030

loop_
_geom_angle_atom_site_label_1
_geom_angle_atom_site_label_2
_geom_angle_atom_site_label_3
_geom_angle
_geom_angle_publ_flag
C2 C1 C10 111.9(19) yes
C2 C1 C5 106.9(12) yes
C10 C1 C5 110.6(16) yes
C2 C1 H1 109.1 ?
C10 C1 H1 109.1 ?
C5 C1 H1 109.1 ?
C1 C2 C3 104.4(12) yes
C1 C2 H2A 110.9 ?
C3 C2 H2A 110.9 ?
C1 C2 H2B 110.9 ?
C3 C2 H2B 110.9 ?
H2A C2 H2B 108.9 ?
C4 C3 C6 124.0(13) yes
C4 C3 C2 108.4(11) yes
C6 C3 C2 126.1(14) yes
C3 C4 C9 116.7(13) yes
C3 C4 C5 112.8(11) yes
C9 C4 C5 130.3(13) yes
C4 C5 C1 103.7(11) yes
C4 C5 H5A 111.0 ?
C1 C5 H5A 111.0 ?
C4 C5 H5B 111.0 ?
C1 C5 H5B 111.0 ?
H5A C5 H5B 109.0 ?
C7 C6 C3 118.2(15) yes
C7 C6 H6 120.9 ?
C3 C6 H6 120.9 ?
C6 C7 C8 118.0(16) yes
C6 C7 H7 121.0 ?
C8 C7 H7 121.0 ?
C9 C8 C7 123.0(14) yes
C9 C8 H8 118.5 ?
C7 C8 H8 118.5 ?
C8 C9 C4 120.1(14) yes
C8 C9 H9 120.0 ?
C4 C9 H9 120.0 ?
C1 C10 C11 109.7(14) yes
C1 C10 H10A 109.7 ?
C11 C10 H10A 109.7 ?
C1 C10 H10B 109.7 ?
C11 C10 H10B 109.7 ?
H10A C10 H10B 108.2 ?
C2' C1' C10' 114.5(10) yes
C2' C1' C5' 107.5(8) yes
C10' C1' C5' 112.2(10) yes
C2' C1' H1' 107.5 ?
C10' C1' H1' 107.5 ?
C5' C1' H1' 107.5 ?
C1' C2' C3' 106.0(8) yes
C1' C2' H2C 110.5 ?
C3' C2' H2C 110.5 ?
C1' C2' H2D 110.5 ?
C3' C2' H2D 110.5 ?
H2C C2' H2D 108.7 ?
C6' C3' C4' 119.0(8) yes
C6' C3' C2' 130.1(9) yes
C4' C3' C2' 110.4(8) yes
C3' C4' C9' 120.1(9) yes
C3' C4' C5' 111.1(7) yes
C9' C4' C5' 128.8(9) yes
C4' C5' C1' 104.5(7) yes
C4' C5' H5C 110.9 ?
C1' C5' H5C 110.9 ?
C4' C5' H5D 110.9 ?
C1' C5' H5D 110.9 ?
H5C C5' H5D 108.9 ?
C3' C6' C7' 118.6(11) yes
C3' C6' H6B 120.7 ?
C7' C6' H6B 120.7 ?
C8' C7' C6' 122.1(12) yes
C8' C7' H7B 118.9 ?
C6' C7' H7B 118.9 ?
C9' C8' C7' 119.0(12) yes
C9' C8' H8B 120.5 ?
C7' C8' H8B 120.5 ?
C8' C9' C4' 121.1(12) yes
C8' C9' H9B 119.5 ?
C4' C9' H9B 119.5 ?
C1' C10' C11 120.3(9) yes
C1' C10' H10C 107.3 ?
C11 C10' H10C 107.3 ?
C1' C10' H10D 107.3 ?
C11 C10' H10D 107.3 ?
H10C C10' H10D 106.9 ?
C12 C11 C13 111.5(4) yes
C12 C11 N14 108.1(4) yes
C13 C11 N14 105.1(4) yes
C12 C11 C10' 110.1(9) yes
C13 C11 C10' 112.9(8) yes
N14 C11 C10' 108.9(7) yes
C12 C11 C10 118.5(15) yes
C13 C11 C10 112.0(13) yes
N14 C11 C10 100.1(11) yes
C11 C12 H12A 109.5 ?
C11 C12 H12B 109.5 ?
H12A C12 H12B 109.5 ?
C11 C12 H12C 109.5 ?
H12A C12 H12C 109.5 ?
H12B C12 H12C 109.5 ?
C11 C13 H13A 109.5 ?
C11 C13 H13B 109.5 ?
H13A C13 H13B 109.5 ?
C11 C13 H13C 109.5 ?
H13A C13 H13C 109.5 ?
H13B C13 H13C 109.5 ?
C15 N14 C11 117.6(4) yes
C15 N14 H14A 115(3) ?
C11 N14 H14A 106(3) ?
C15 N14 H14B 111(3) ?
C11 N14 H14B 99(3) ?
H14A N14 H14B 107(4) ?
N14 C15 C16 111.9(4) yes
N14 C15 H15A 109.2 ?
C16 C15 H15A 109.2 ?
N14 C15 H15B 109.2 ?
C16 C15 H15B 109.2 ?
H15A C15 H15B 107.9 ?
O17 C16 C18 109.3(4) yes
O17 C16 C15 110.0(4) yes
C18 C16 C15 112.4(5) yes
O17 C16 H16 108.3 ?
C18 C16 H16 108.3 ?
C15 C16 H16 108.3 ?
O19 C18 C16 107.2(4) yes
O19 C18 H18A 110.3 ?
C16 C18 H18A 110.3 ?
O19 C18 H18B 110.3 ?
C16 C18 H18B 110.3 ?
H18A C18 H18B 108.5 ?
C20 O19 C18 120.1(4) yes
O19 C20 C21 115.8(5) yes
O19 C20 C25 126.2(5) yes
C21 C20 C25 118.0(5) yes
F26 C21 C22 119.8(5) yes
F26 C21 C20 119.5(5) yes
C22 C21 C20 120.7(5) yes
F27 C22 C21 118.0(5) yes
F27 C22 C23 120.1(5) yes
C21 C22 C23 122.0(5) yes
C22 C23 C24 118.9(5) yes
C22 C23 H23 120.6 ?
C24 C23 H23 120.6 ?
C25 C24 C23 118.9(5) yes
C25 C24 C28 120.0(5) yes
C23 C24 C28 121.0(5) yes
C24 C25 C20 121.5(5) yes
C24 C25 H25 119.2 ?
C20 C25 H25 119.2 ?
C24 C28 C29 112.1(4) yes
C24 C28 H28A 109.2 ?
C29 C28 H28A 109.2 ?
C24 C28 H28B 109.2 ?
C29 C28 H28B 109.2 ?
H28A C28 H28B 107.9 ?
C30 C29 C28 112.5(4) yes
C30 C29 H29A 109.1 ?
C28 C29 H29A 109.1 ?
C30 C29 H29B 109.1 ?
C28 C29 H29B 109.1 ?
H29A C29 H29B 107.8 ?
O31 C30 O32 123.9(5) yes
O31 C30 C29 125.2(5) yes
O32 C30 C29 110.9(4) yes
C30 O32 C33 118.5(4) yes
C34 C33 O32 110.9(6) yes
C34 C33 H33A 109.5 ?
O32 C33 H33A 109.5 ?
C34 C33 H33B 109.5 ?
O32 C33 H33B 109.5 ?
H33A C33 H33B 108.1 ?
C33 C34 H34A 109.5 ?
C33 C34 H34B 109.5 ?
H34A C34 H34B 109.5 ?
C33 C34 H34C 109.5 ?
H34A C34 H34C 109.5 ?
H34B C34 H34C 109.5 ?
C43 C42 C41' 103.5(5) yes
C43 C42 C41 107.2(5) yes
C43 C42 H42A 110.3 ?
C41' C42 H42A 132.6 ?
C41 C42 H42A 110.3 ?
C43 C42 H42B 110.3 ?
C41' C42 H42B 89.1 ?
C41 C42 H42B 110.3 ?
H42A C42 H42B 108.5 ?
C44 C43 C46 121.4(7) yes
C44 C43 C42 111.3(5) yes
C46 C43 C42 127.2(6) yes
C43 C44 C49 118.9(6) yes
C43 C44 C45 111.4(5) yes
C49 C44 C45 129.5(6) yes
C44 C45 C41' 102.4(5) yes
C44 C45 C41 106.2(5) yes
C44 C45 H45A 110.5 ?
C41' C45 H45A 89.5 ?
C41 C45 H45A 110.5 ?
C44 C45 H45B 110.5 ?
C41' C45 H45B 132.8 ?
C41 C45 H45B 110.5 ?
H45A C45 H45B 108.7 ?
C47 C46 C43 118.7(8) yes
C47 C46 H46 120.6 ?
C43 C46 H46 120.6 ?
C48 C47 C46 119.3(8) yes
C48 C47 H47 120.4 ?
C46 C47 H47 120.4 ?
C47 C48 C49 122.9(7) yes
C47 C48 H48 118.5 ?
C49 C48 H48 118.5 ?
C48 C49 C44 118.7(7) yes
C48 C49 H49 120.7 ?
C44 C49 H49 120.7 ?
C50 C41 C42 126.5(7) yes
C50 C41 C45 114.3(6) yes
C42 C41 C45 100.8(6) yes
C50 C41 H41 104.4 ?
C42 C41 H41 104.4 ?
C45 C41 H41 104.4 ?
C51 C50 C41 126.4(7) yes
C51 C50 H50A 105.7 ?
C41 C50 H50A 105.7 ?
C51 C50 H50B 105.7 ?
C41 C50 H50B 105.7 ?
H50A C50 H50B 106.2 ?
N54 C51 C50 114.4(8) yes
N54 C51 C53 108.4(7) yes
C50 C51 C53 110.4(7) yes
N54 C51 C52 103.8(7) yes
C50 C51 C52 112.0(8) yes
C53 C51 C52 107.5(8) yes
C51 C52 H52A 109.5 ?
C51 C52 H52B 109.5 ?
H52A C52 H52B 109.5 ?
C51 C52 H52C 109.5 ?
H52A C52 H52C 109.5 ?
H52B C52 H52C 109.5 ?
C51 C53 H53A 109.5 ?
C51 C53 H53B 109.5 ?
H53A C53 H53B 109.5 ?
C51 C53 H53C 109.5 ?
H53A C53 H53C 109.5 ?
H53B C53 H53C 109.5 ?
C50' C41' C42 109.7(6) yes
C50' C41' C45 101.2(6) yes
C42 C41' C45 105.4(5) yes
C50' C41' H41' 113.2 ?
C42 C41' H41' 113.2 ?
C45 C41' H41' 113.2 ?
C41' C50' C51' 112.2(6) yes
C41' C50' H50C 109.2 ?
C51' C50' H50C 109.2 ?
C41' C50' H50D 109.2 ?
C51' C50' H50D 109.2 ?
H50C C50' H50D 107.9 ?
N54 C51' C50' 107.1(6) yes
N54 C51' C52' 105.7(7) yes
C50' C51' C52' 115.5(7) yes
N54 C51' C53' 106.0(6) yes
C50' C51' C53' 112.1(7) yes
C52' C51' C53' 109.8(8) yes
C51' C52' H52D 109.5 ?
C51' C52' H52E 109.5 ?
H52D C52' H52E 109.5 ?
C51' C52' H52F 109.5 ?
H52D C52' H52F 109.5 ?
H52E C52' H52F 109.5 ?
C51' C53' H53D 109.5 ?
C51' C53' H53E 109.5 ?
H53D C53' H53E 109.5 ?
C51' C53' H53F 109.5 ?
H53D C53' H53F 109.5 ?
H53E C53' H53F 109.5 ?
C55 N54 C51' 119.5(4) yes
C55 N54 C51 113.3(5) yes
C55 N54 H54A 104(3) ?
C51' N54 H54A 104(3) ?
C51 N54 H54A 122(3) ?
C55 N54 H54B 101(3) ?
C51' N54 H54B 123(3) ?
C51 N54 H54B 111(3) ?
H54A N54 H54B 102(4) ?
C56 C55 N54 110.2(4) yes
C56 C55 H55A 109.6 ?
N54 C55 H55A 109.6 ?
C56 C55 H55B 109.6 ?
N54 C55 H55B 109.6 ?
H55A C55 H55B 108.1 ?
O57 C56 C55 112.8(4) yes
O57 C56 C58 103.3(4) yes
C55 C56 C58 112.8(4) yes
O57 C56 H56 109.3 ?
C55 C56 H56 109.3 ?
C58 C56 H56 109.3 ?
C56 O57 H57 114(3) ?
O59 C58 C56 104.8(4) yes
O59 C58 H58A 110.8 ?
C56 C58 H58A 110.8 ?
O59 C58 H58B 110.8 ?
C56 C58 H58B 110.8 ?
H58A C58 H58B 108.9 ?
C60 O59 C58 116.3(4) yes
O59 C60 C65 126.9(5) yes
O59 C60 C61 114.2(4) yes
C65 C60 C61 118.9(5) yes
F66 C61 C62 120.8(5) yes
F66 C61 C60 119.6(5) yes
C62 C61 C60 119.7(5) yes
F67 C62 C61 117.9(5) yes
F67 C62 C63 120.4(5) yes
C61 C62 C63 121.8(5) yes
C64 C63 C62 119.0(5) yes
C64 C63 H63 120.5 ?
C62 C63 H63 120.5 ?
C63 C64 C65 119.4(5) yes
C63 C64 C68 119.2(5) yes
C65 C64 C68 121.4(5) yes
C60 C65 C64 121.3(5) yes
C60 C65 H65 119.4 ?
C64 C65 H65 119.4 ?
C69 C68 C64 113.8(4) yes
C69 C68 H68A 108.8 ?
C64 C68 H68A 108.8 ?
C69 C68 H68B 108.8 ?
C64 C68 H68B 108.8 ?
H68A C68 H68B 107.7 ?
C70' C69 C68 104.8(7) yes
C70 C69 C68 117.0(6) yes
C70' C69 H69A 107.3 ?
C70 C69 H69A 108.1 ?
C68 C69 H69A 108.1 ?
C70' C69 H69B 120.9 ?
C70 C69 H69B 108.1 ?
C68 C69 H69B 108.1 ?
H69A C69 H69B 107.3 ?
O71 C70 O72 121.1(8) yes
O71 C70 C69 122.2(8) yes
O72 C70 C69 116.6(7) yes
C70 O72 C73 118.7(6) yes
C74 C73 O72 114.5(10) yes
C74 C73 H73A 108.6 ?
O72 C73 H73A 108.6 ?
C74 C73 H73B 108.6 ?
O72 C73 H73B 108.6 ?
H73A C73 H73B 107.6 ?
C73 C74 H74A 109.5 ?
C73 C74 H74B 109.5 ?
H74A C74 H74B 109.5 ?
C73 C74 H74C 109.5 ?
H74A C74 H74C 109.5 ?
H74B C74 H74C 109.5 ?
O71' C70' O72' 125.9(14) yes
O71' C70' C69 126.0(13) yes
O72' C70' C69 106.9(10) yes
C70' O72' C73' 112.5(9) yes
C74' C73' O72' 128.9(16) yes
C74' C73' H73C 105.1 ?
O72' C73' H73C 105.1 ?
C74' C73' H73D 105.1 ?
O72' C73' H73D 105.1 ?
H73C C73' H73D 105.9 ?
C73' C74' H74D 109.5 ?
C73' C74' H74E 109.5 ?
H74D C74' H74E 109.5 ?
C73' C74' H74F 109.5 ?
H74D C74' H74F 109.5 ?
H74E C74' H74F 109.5 ?

loop_
_geom_bond_atom_site_label_1
_geom_bond_atom_site_label_2
_geom_bond_distance
_geom_bond_publ_flag
C1 C2 1.528(15) yes
C1 C10 1.549(14) yes
C1 C5 1.565(14) yes
C1 H1 1.0000 ?
C2 C3 1.545(15) yes
C2 H2A 0.9900 ?
C2 H2B 0.9900 ?
C3 C4 1.376(15) yes
C3 C6 1.402(15) yes
C4 C9 1.405(14) yes
C4 C5 1.507(14) yes
C5 H5A 0.9900 ?
C5 H5B 0.9900 ?
C6 C7 1.391(18) yes
C6 H6 0.9500 ?
C7 C8 1.395(19) yes
C7 H7 0.9500 ?
C8 C9 1.369(18) yes
C8 H8 0.9500 ?
C9 H9 0.9500 ?
C10 C11 1.554(9) yes
C10 H10A 0.9900 ?
C10 H10B 0.9900 ?
C1' C2' 1.520(11) yes
C1' C10' 1.538(9) yes
C1' C5' 1.558(10) yes
C1' H1' 1.0000 ?
C2' C3' 1.528(11) yes
C2' H2C 0.9900 ?
C2' H2D 0.9900 ?
C3' C6' 1.390(11) yes
C3' C4' 1.393(11) yes
C4' C9' 1.400(11) yes
C4' C5' 1.526(11) yes
C5' H5C 0.9900 ?
C5' H5D 0.9900 ?
C6' C7' 1.408(14) yes
C6' H6B 0.9500 ?
C7' C8' 1.363(16) yes
C7' H7B 0.9500 ?
C8' C9' 1.357(16) yes
C8' H8B 0.9500 ?
C9' H9B 0.9500 ?
C10' C11 1.553(7) yes
C10' H10C 0.9900 ?
C10' H10D 0.9900 ?
C11 C12 1.492(7) yes
C11 C13 1.523(7) yes
C11 N14 1.544(6) yes
C12 H12A 0.9800 ?
C12 H12B 0.9800 ?
C12 H12C 0.9800 ?
C13 H13A 0.9800 ?
C13 H13B 0.9800 ?
C13 H13C 0.9800 ?
N14 C15 1.480(7) yes
N14 H14A 0.893(10) ?
N14 H14B 0.891(10) ?
C15 C16 1.541(8) yes
C15 H15A 0.9900 ?
C15 H15B 0.9900 ?
C16 O17 1.443(6) yes
C16 C18 1.500(7) yes
C16 H16 1.0000 ?
C18 O19 1.440(6) yes
C18 H18A 0.9900 ?
C18 H18B 0.9900 ?
O19 C20 1.379(6) yes
C20 C21 1.391(7) yes
C20 C25 1.399(7) yes
C21 F26 1.362(6) yes
C21 C22 1.365(7) yes
C22 F27 1.354(6) yes
C22 C23 1.373(7) yes
C23 C24 1.412(7) yes
C23 H23 0.9500 ?
C24 C25 1.387(7) yes
C24 C28 1.493(7) yes
C25 H25 0.9500 ?
C28 C29 1.534(7) yes
C28 H28A 0.9900 ?
C28 H28B 0.9900 ?
C29 C30 1.512(7) yes
C29 H29A 0.9900 ?
C29 H29B 0.9900 ?
C30 O31 1.202(6) yes
C30 O32 1.329(7) yes
O32 C33 1.494(7) yes
C33 C34 1.441(9) yes
C33 H33A 0.9900 ?
C33 H33B 0.9900 ?
C34 H34A 0.9800 ?
C34 H34B 0.9800 ?
C34 H34C 0.9800 ?
C42 C43 1.498(8) yes
C42 C41' 1.550(7) yes
C42 C41 1.602(8) yes
C42 H42A 0.9900 ?
C42 H42B 0.9900 ?
C43 C44 1.374(8) yes
C43 C46 1.398(9) yes
C44 C49 1.402(9) yes
C44 C45 1.517(9) yes
C45 C41' 1.559(7) yes
C45 C41 1.609(8) yes
C45 H45A 0.9900 ?
C45 H45B 0.9900 ?
C46 C47 1.384(10) yes
C46 H46 0.9500 ?
C47 C48 1.361(11) yes
C47 H47 0.9500 ?
C48 C49 1.366(11) yes
C48 H48 0.9500 ?
C49 H49 0.9500 ?
C41 C50 1.552(8) yes
C41 H41 1.0000 ?
C50 C51 1.542(8) yes
C50 H50A 0.9900 ?
C50 H50B 0.9900 ?
C51 N54 1.538(9) yes
C51 C53 1.567(8) yes
C51 C52 1.568(8) yes
C52 H52A 0.9800 ?
C52 H52B 0.9800 ?
C52 H52C 0.9800 ?
C53 H53A 0.9800 ?
C53 H53B 0.9800 ?
C53 H53C 0.9800 ?
C41' C50' 1.522(7) yes
C41' H41' 1.0000 ?
C50' C51' 1.529(8) yes
C50' H50C 0.9900 ?
C50' H50D 0.9900 ?
C51' N54 1.522(8) yes
C51' C52' 1.552(7) yes
C51' C53' 1.561(8) yes
C52' H52D 0.9800 ?
C52' H52E 0.9800 ?
C52' H52F 0.9800 ?
C53' H53D 0.9800 ?
C53' H53E 0.9800 ?
C53' H53F 0.9800 ?
N54 C55 1.514(6) yes
N54 H54A 0.894(10) ?
N54 H54B 0.895(10) ?
C55 C56 1.510(7) yes
C55 H55A 0.9900 ?
C55 H55B 0.9900 ?
C56 O57 1.430(5) yes
C56 C58 1.529(7) yes
C56 H56 1.0000 ?
O57 H57 0.842(10) ?
C58 O59 1.457(6) yes
C58 H58A 0.9900 ?
C58 H58B 0.9900 ?
O59 C60 1.371(6) yes
C60 C65 1.377(7) yes
C60 C61 1.392(7) yes
C61 F66 1.355(6) yes
C61 C62 1.374(7) yes
C62 F67 1.357(6) yes
C62 C63 1.389(7) yes
C63 C64 1.373(7) yes
C63 H63 0.9500 ?
C64 C65 1.406(7) yes
C64 C68 1.536(7) yes
C65 H65 0.9500 ?
C68 C69 1.503(7) yes
C68 H68A 0.9900 ?
C68 H68B 0.9900 ?
C69 C70' 1.493(10) yes
C69 C70 1.499(9) yes
C69 H69A 0.9900 ?
C69 H69B 0.9900 ?
C70 O71 1.218(10) yes
C70 O72 1.336(10) yes
O72 C73 1.440(10) yes
C73 C74 1.213(12) yes
C73 H73A 0.9900 ?
C73 H73B 0.9900 ?
C74 H74A 0.9800 ?
C74 H74B 0.9800 ?
C74 H74C 0.9800 ?
C70' O71' 1.221(12) yes
C70' O72' 1.345(14) yes
O72' C73' 1.451(12) yes
C73' C74' 1.092(15) yes
C73' H73C 0.9900 ?
C73' H73D 0.9900 ?
C74' H74D 0.9800 ?
C74' H74E 0.9800 ?
C74' H74F 0.9800 ?

loop_
_geom_hbond_atom_site_label_D
_geom_hbond_atom_site_label_H
_geom_hbond_atom_site_label_A
_geom_hbond_distance_DH
_geom_hbond_distance_HA
_geom_hbond_distance_DA
_geom_hbond_angle_DHA
_geom_hbond_site_symmetry_A
N14 H14A Cl81 0.893(10) 2.272(14) 3.156(5) 170(5) .
N14 H14B Cl82 0.891(10) 2.547(16) 3.412(4) 164(4) 1_455
N54 H54A Cl82 0.894(10) 2.404(13) 3.293(4) 173(4) .
N54 H54B Cl81 0.895(10) 2.336(15) 3.214(4) 167(4) 1_655
O57 H57 Cl82 0.842(10) 2.260(12) 3.099(3) 174(4) .

loop_
_geom_torsion_atom_site_label_1
_geom_torsion_atom_site_label_2
_geom_torsion_atom_site_label_3
_geom_torsion_atom_site_label_4
_geom_torsion
_geom_torsion_publ_flag
C10 C1 C2 C3 137.0(15) yes
C5 C1 C2 C3 16(2) yes
C1 C2 C3 C4 -20.2(19) yes
C1 C2 C3 C6 173.2(15) yes
C6 C3 C4 C9 -0.4(3) yes
C2 C3 C4 C9 -167.4(13) yes
C6 C3 C4 C5 -176(2) yes
C2 C3 C4 C5 17(2) yes
C3 C4 C5 C1 -6(3) yes
C9 C4 C5 C1 178.6(15) yes
C2 C1 C5 C4 -7(3) yes
C10 C1 C5 C4 -129(2) yes
C4 C3 C6 C7 -0.3(3) yes
C2 C3 C6 C7 164.3(16) yes
C3 C6 C7 C8 0.9(6) yes
C6 C7 C8 C9 -0.8(9) yes
C7 C8 C9 C4 0.1(9) yes
C3 C4 C9 C8 0.5(6) yes
C5 C4 C9 C8 175(2) yes
C2 C1 C10 C11 99(3) yes
C5 C1 C10 C11 -142(2) yes
C10' C1' C2' C3' 127.2(11) yes
C5' C1' C2' C3' 1.8(15) yes
C1' C2' C3' C6' 174.4(12) yes
C1' C2' C3' C4' 2.7(14) yes
C6' C3' C4' C9' 3.0(15) yes
C2' C3' C4' C9' 175.7(11) yes
C6' C3' C4' C5' -179.1(13) yes
C2' C3' C4' C5' -6.4(16) yes
C3' C4' C5' C1' 7.2(17) yes
C9' C4' C5' C1' -175.1(12) yes
C2' C1' C5' C4' -5.3(17) yes
C10' C1' C5' C4' -132.0(13) yes
C4' C3' C6' C7' -2.8(14) yes
C2' C3' C6' C7' -173.9(11) yes
C3' C6' C7' C8' 0.0(12) yes
C6' C7' C8' C9' 2.7(10) yes
C7' C8' C9' C4' -2.5(12) yes
C3' C4' C9' C8' -0.3(14) yes
C5' C4' C9' C8' -177.8(14) yes
C2' C1' C10' C11 70.8(18) yes
C5' C1' C10' C11 -166.4(14) yes
C1' C10' C11 C12 77.9(15) yes
C1' C10' C11 C13 -47.4(16) yes
C1' C10' C11 N14 -163.7(11) yes
C1 C10 C11 C12 74(2) yes
C1 C10 C11 C13 -57(2) yes
C1 C10 C11 N14 -168.4(17) yes
C12 C11 N14 C15 49.2(6) yes
C13 C11 N14 C15 168.3(5) yes
C10' C11 N14 C15 -70.5(10) yes
C10 C11 N14 C15 -75.5(15) yes
C11 N14 C15 C16 174.4(4) yes
N14 C15 C16 O17 43.5(6) yes
N14 C15 C16 C18 165.5(4) yes
O17 C16 C18 O19 71.2(5) yes
C15 C16 C18 O19 -51.3(6) yes
C16 C18 O19 C20 -171.3(4) yes
C18 O19 C20 C21 -172.8(4) yes
C18 O19 C20 C25 6.7(7) yes
O19 C20 C21 F26 2.5(6) yes
C25 C20 C21 F26 -177.1(4) yes
O19 C20 C21 C22 -179.2(4) yes
C25 C20 C21 C22 1.2(7) yes
F26 C21 C22 F27 -3.0(7) yes
C20 C21 C22 F27 178.7(4) yes
F26 C21 C22 C23 178.0(4) yes
C20 C21 C22 C23 -0.3(8) yes
F27 C22 C23 C24 180.0(4) yes
C21 C22 C23 C24 -1.0(8) yes
C22 C23 C24 C25 1.4(7) yes
C22 C23 C24 C28 -179.5(4) yes
C23 C24 C25 C20 -0.5(7) yes
C28 C24 C25 C20 -179.6(4) yes
O19 C20 C25 C24 179.7(4) yes
C21 C20 C25 C24 -0.8(7) yes
C25 C24 C28 C29 101.6(5) yes
C23 C24 C28 C29 -77.5(6) yes
C24 C28 C29 C30 -178.5(4) yes
C28 C29 C30 O31 -8.7(8) yes
C28 C29 C30 O32 170.0(5) yes
O31 C30 O32 C33 0.4(9) yes
C29 C30 O32 C33 -178.3(5) yes
C30 O32 C33 C34 -82.2(8) yes
C41' C42 C43 C44 15.1(7) yes
C41 C42 C43 C44 -10.9(7) yes
C41' C42 C43 C46 -168.2(6) yes
C41 C42 C43 C46 165.8(7) yes
C46 C43 C44 C49 -1.0(9) yes
C42 C43 C44 C49 175.9(6) yes
C46 C43 C44 C45 -177.2(6) yes
C42 C43 C44 C45 -0.2(7) yes
C43 C44 C45 C41' -14.6(7) yes
C49 C44 C45 C41' 169.8(7) yes
C43 C44 C45 C41 11.1(8) yes
C49 C44 C45 C41 -164.5(7) yes
C44 C43 C46 C47 -1.3(9) yes
C42 C43 C46 C47 -177.8(6) yes
C43 C46 C47 C48 2.7(10) yes
C46 C47 C48 C49 -1.9(11) yes
C47 C48 C49 C44 -0.5(11) yes
C43 C44 C49 C48 1.9(10) yes
C45 C44 C49 C48 177.3(7) yes
C43 C42 C41 C50 147.7(9) yes
C43 C42 C41 C45 16.3(7) yes
C44 C45 C41 C50 -154.8(7) yes
C44 C45 C41 C42 -16.2(7) yes
C42 C41 C50 C51 59.0(14) yes
C45 C41 C50 C51 -174.9(8) yes
C41 C50 C51 N54 67.9(12) yes
C41 C50 C51 C53 -169.6(9) yes
C41 C50 C51 C52 -49.8(13) yes
C43 C42 C41' C50' -131.6(6) yes
C43 C42 C41' C45 -23.4(7) yes
C44 C45 C41' C50' 137.3(6) yes
C44 C45 C41' C42 23.0(7) yes
C42 C41' C50' C51' -81.4(8) yes
C45 C41' C50' C51' 167.6(6) yes
C41' C50' C51' N54 165.5(6) yes
C41' C50' C51' C52' 48.1(11) yes
C41' C50' C51' C53' -78.7(8) yes
C50' C51' N54 C55 64.1(7) yes
C52' C51' N54 C55 -172.2(6) yes
C53' C51' N54 C55 -55.7(7) yes
C50 C51 N54 C55 70.7(8) yes
C53 C51 N54 C55 -53.0(8) yes
C52 C51 N54 C55 -167.1(7) yes
C51' N54 C55 C56 -177.2(5) yes
C51 N54 C55 C56 163.4(5) yes
N54 C55 C56 O57 83.8(5) yes
N54 C55 C56 C58 -159.6(4) yes
O57 C56 C58 O59 179.0(4) yes
C55 C56 C58 O59 57.0(5) yes
C56 C58 O59 C60 176.6(4) yes
C58 O59 C60 C65 -6.8(6) yes
C58 O59 C60 C61 173.9(4) yes
O59 C60 C61 F66 -2.0(6) yes
C65 C60 C61 F66 178.7(4) yes
O59 C60 C61 C62 178.6(4) yes
C65 C60 C61 C62 -0.7(7) yes
F66 C61 C62 F67 1.4(7) yes
C60 C61 C62 F67 -179.2(4) yes
F66 C61 C62 C63 -178.8(4) yes
C60 C61 C62 C63 0.6(7) yes
F67 C62 C63 C64 179.9(4) yes
C61 C62 C63 C64 0.0(8) yes
C62 C63 C64 C65 -0.5(7) yes
C62 C63 C64 C68 178.7(4) yes
O59 C60 C65 C64 -179.0(4) yes
C61 C60 C65 C64 0.2(7) yes
C63 C64 C65 C60 0.4(7) yes
C68 C64 C65 C60 -178.8(4) yes
C63 C64 C68 C69 76.9(6) yes
C65 C64 C68 C69 -103.8(6) yes
C64 C68 C69 C70' -173.8(17) yes
C64 C68 C69 C70 178.2(12) yes
C68 C69 C70 O71 13(3) yes
C68 C69 C70 O72 -165.1(14) yes
O71 C70 O72 C73 1(3) yes
C69 C70 O72 C73 178.8(13) yes
C70 O72 C73 C74 116.6(17) yes
C70 C69 C70' O71' 158(14) yes
C68 C69 C70' O71' 8(4) yes
C68 C69 C70' O72' 176(2) yes
O71' C70' O72' C73' -13(5) yes
C69 C70' O72' C73' 179.0(17) yes
C70' O72' C73' C74' 133(3) yes
